data_2218381
loop_
_publ_author_name
'Dai, Wei'
'Fu, Da-Wei'

_publ_section_title
;(+-)-5-Ethyl-2-(4-isopropyl-4-methyl-5-oxo-4,5-dihydro-1<i>H</i>-imidazol-2-yl)nicotinic
 acid
;
_journal_coeditor_code DN2325
_journal_issue 6
_journal_name_full 'Acta Crystallographica Section E'
_journal_page_first o971
_journal_paper_doi 10.1107/S1600536808007411
_journal_volume 64
_journal_year 2008
_chemical_formula_iupac 'C15 H19 N3 O3'
_chemical_formula_moiety 'C15 H19 N3 O3'
_chemical_formula_sum 'C15 H19 N3 O3'
_chemical_formula_weight 289.33
_chemical_name_systematic
;
(+-)-5-Ethyl-2-(4-isopropyl-4-methyl-5-oxo-4,5-dihydro-1H-imidazol-2-
yl)nicotinic acid
;
_space_group_IT_number 14
_symmetry_cell_setting monoclinic
_symmetry_space_group_name_Hall '-P 2ybc'
_symmetry_space_group_name_H-M 'P 1 21/c 1'
_atom_sites_solution_hydrogens geom
_atom_sites_solution_primary direct
_atom_sites_solution_secondary difmap
_audit_creation_method SHELXL-97
_cell_angle_alpha 90.00
_cell_angle_beta 100.213(7)
_cell_angle_gamma 90.00
_cell_formula_units_Z 4
_cell_length_a 12.6916(15)
_cell_length_b 16.0748(17)
_cell_length_c 7.3801(8)
_cell_measurement_reflns_used 2685
_cell_measurement_temperature 293(2)
_cell_measurement_theta_max 27.4798
_cell_measurement_theta_min 3.0266
_cell_volume 1481.8(3)
_computing_cell_refinement 'CrystalClear (Rigaku, 2005)'
_computing_data_collection 'CrystalClear (Rigaku, 2005)'
_computing_data_reduction 'CrystalClear (Rigaku, 2005)'
_computing_molecular_graphics
;
ORTEPIII (Burnett & Johnson, 1996), ORTEP-3 for Windows (Farrugia,
1997) and
PLATON (Spek, 2003)
;
_computing_publication_material 'SHELXL97 (Sheldrick, 2008)'
_computing_structure_refinement 'SHELXL97 (Sheldrick, 2008)'
_computing_structure_solution 'SHELXS97 (Sheldrick, 2008)'
_diffrn_ambient_temperature 293(2)
_diffrn_detector_area_resol_mean 13.6612
_diffrn_measured_fraction_theta_full 0.998
_diffrn_measured_fraction_theta_max 0.998
_diffrn_measurement_device_type 'Rigaku Mercury2 (2x2 bin mode)'
_diffrn_measurement_method \w
_diffrn_radiation_monochromator graphite
_diffrn_radiation_source 'fine-focus sealed tube'
_diffrn_radiation_type MoK\a
_diffrn_radiation_wavelength 0.71073
_diffrn_reflns_av_R_equivalents 0.0451
_diffrn_reflns_av_sigmaI/netI 0.0349
_diffrn_reflns_limit_h_max 16
_diffrn_reflns_limit_h_min -16
_diffrn_reflns_limit_k_max 20
_diffrn_reflns_limit_k_min -20
_diffrn_reflns_limit_l_max 9
_diffrn_reflns_limit_l_min -9
_diffrn_reflns_number 15016
_diffrn_reflns_theta_full 27.36
_diffrn_reflns_theta_max 27.36
_diffrn_reflns_theta_min 3.01
_exptl_absorpt_coefficient_mu 0.092
_exptl_absorpt_correction_T_max 0.988
_exptl_absorpt_correction_T_min 0.978
_exptl_absorpt_correction_type multi-scan
_exptl_absorpt_process_details '(CrystalClear; Rigaku, 2005)'
_exptl_crystal_colour Colorless
_exptl_crystal_density_diffrn 1.297
_exptl_crystal_density_method 'not measured'
_exptl_crystal_description Block
_exptl_crystal_F_000 616
_exptl_crystal_size_max 0.25
_exptl_crystal_size_mid 0.25
_exptl_crystal_size_min 0.20
_refine_diff_density_max 0.204
_refine_diff_density_min -0.199
_refine_ls_extinction_method none
_refine_ls_goodness_of_fit_ref 1.030
_refine_ls_hydrogen_treatment constr
_refine_ls_matrix_type full
_refine_ls_number_parameters 195
_refine_ls_number_reflns 3357
_refine_ls_number_restraints 0
_refine_ls_restrained_S_all 1.030
_refine_ls_R_factor_all 0.0754
_refine_ls_R_factor_gt 0.0509
_refine_ls_shift/su_max 0.000
_refine_ls_shift/su_mean 0.000
_refine_ls_structure_factor_coef Fsqd
_refine_ls_weighting_details 'calc w=1/[\s^2^(Fo^2^)+(0.0611P)^2^+0.3777P] where P=(Fo^2^+2Fc^2^)/3'
_refine_ls_weighting_scheme calc
_refine_ls_wR_factor_gt 0.1239
_refine_ls_wR_factor_ref 0.1360
_reflns_number_gt 2413
_reflns_number_total 3357
_reflns_threshold_expression I>2\s(I)
_cod_data_source_file dn2325.cif
_cod_data_source_block I
_cod_depositor_comments
;
The following automatic conversions were performed:
'_exptl_absorpt_correction_type' value 'Multi-scan' changed to
'multi-scan' according to
'/home/saulius/struct/CIF-dictionaries/cif_core.dic' dictionary named
'cif_core.dic' version 2.4.1 from 2010-06-29.

Automatic conversion script
Id: cif_fix_enum 1527 2010-12-29 10:47:43Z saulius 

The following automatic conversions were performed:

'_exptl_absorpt_correction_type' value 'Multi-scan' changed to
'multi-scan' according to
/home/saulius/struct/CIF-dictionaries/cif_core.dic dictionary named
'cif_core.dic' version 2.4.1 from 2010-06-29.

Automatic conversion script
Id: cif_fix_values 1715 2011-07-08 13:25:40Z adriana 
;
_cod_original_sg_symbol_H-M 'P 21/c'
_cod_database_code 2218381
_cod_database_fobs_code 2218381

loop_
_symmetry_equiv_pos_as_xyz
'x, y, z'
'-x, y+1/2, -z+1/2'
'-x, -y, -z'
'x, -y-1/2, z-1/2'

loop_
_atom_site_type_symbol
_atom_site_label
_atom_site_fract_x
_atom_site_fract_y
_atom_site_fract_z
_atom_site_U_iso_or_equiv
_atom_site_adp_type
_atom_site_calc_flag
_atom_site_refinement_flags
_atom_site_occupancy
N N1 0.56210(12) 0.92867(8) 0.3216(2) 0.0442(4) Uani d . 1
N N2 0.31126(10) 0.86524(8) 0.06785(19) 0.0358(3) Uani d . 1
N N3 0.38168(11) 0.99041(8) 0.1425(2) 0.0419(4) Uani d . 1
H H3 0.4293 1.0259 0.1901 0.050 Uiso calc R 1
O O1 0.36104(10) 0.71477(7) 0.09236(19) 0.0484(4) Uani d . 1
H H1 0.3450 0.7642 0.0817 0.073 Uiso calc R 1
O O2 0.48765(11) 0.63866(7) 0.2486(2) 0.0590(4) Uani d . 1
O O3 0.24362(11) 1.07812(8) 0.0169(2) 0.0626(4) Uani d . 1
C C1 0.65661(14) 0.90689(11) 0.4182(3) 0.0465(5) Uani d . 1
H H1A 0.7023 0.9491 0.4702 0.056 Uiso calc R 1
C C2 0.69167(13) 0.82543(11) 0.4465(2) 0.0385(4) Uani d . 1
C C3 0.62079(13) 0.76450(10) 0.3712(2) 0.0354(4) Uani d . 1
H H3A 0.6409 0.7090 0.3883 0.042 Uiso calc R 1
C C4 0.51990(12) 0.78314(9) 0.2704(2) 0.0304(3) Uani d . 1
C C5 0.49432(12) 0.86849(9) 0.2486(2) 0.0328(4) Uani d . 1
C C6 0.39348(13) 0.90513(9) 0.1502(2) 0.0337(4) Uani d . 1
C C7 0.80073(15) 0.80620(13) 0.5550(3) 0.0508(5) Uani d . 1
H H7A 0.8117 0.7465 0.5559 0.061 Uiso calc R 1
H H7B 0.8035 0.8240 0.6813 0.061 Uiso calc R 1
C C8 0.89069(16) 0.84795(14) 0.4789(3) 0.0624(6) Uani d . 1
H H8A 0.8871 0.8321 0.3525 0.094 Uiso calc R 1
H H8B 0.9583 0.8309 0.5492 0.094 Uiso calc R 1
H H8C 0.8837 0.9072 0.4868 0.094 Uiso calc R 1
C C9 0.45278(13) 0.70696(10) 0.2013(2) 0.0366(4) Uani d . 1
C C10 0.28196(14) 1.00956(10) 0.0468(3) 0.0429(4) Uani d . 1
C C11 0.22886(13) 0.92565(10) -0.0124(2) 0.0373(4) Uani d . 1
C C12 0.12537(15) 0.91484(12) 0.0676(3) 0.0492(5) Uani d . 1
H H12 0.0754 0.9583 0.0133 0.059 Uiso calc R 1
C C13 0.0711(2) 0.83164(17) 0.0180(4) 0.0788(8) Uani d . 1
H H13A 0.1161 0.7876 0.0757 0.118 Uiso calc R 1
H H13B 0.0592 0.8244 -0.1131 0.118 Uiso calc R 1
H H13C 0.0038 0.8303 0.0602 0.118 Uiso calc R 1
C C14 0.1441(2) 0.92685(19) 0.2749(3) 0.0857(9) Uani d . 1
H H14A 0.0772 0.9224 0.3177 0.128 Uiso calc R 1
H H14B 0.1745 0.9809 0.3050 0.128 Uiso calc R 1
H H14C 0.1924 0.8849 0.3329 0.128 Uiso calc R 1
C C15 0.21042(17) 0.91982(12) -0.2218(3) 0.0527(5) Uani d . 1
H H15A 0.2770 0.9283 -0.2638 0.079 Uiso calc R 1
H H15B 0.1600 0.9617 -0.2737 0.079 Uiso calc R 1
H H15C 0.1827 0.8658 -0.2596 0.079 Uiso calc R 1

loop_
_atom_site_aniso_label
_atom_site_aniso_U_11
_atom_site_aniso_U_22
_atom_site_aniso_U_33
_atom_site_aniso_U_12
_atom_site_aniso_U_13
_atom_site_aniso_U_23
N1 0.0384(8) 0.0285(7) 0.0620(10) -0.0038(6) -0.0019(7) -0.0006(7)
N2 0.0334(8) 0.0269(7) 0.0458(8) 0.0002(5) 0.0031(6) -0.0001(6)
N3 0.0331(8) 0.0247(7) 0.0644(10) -0.0015(5) -0.0008(7) -0.0006(6)
O1 0.0437(7) 0.0250(6) 0.0718(9) -0.0017(5) -0.0033(6) -0.0029(6)
O2 0.0513(8) 0.0237(6) 0.0970(11) 0.0032(5) -0.0003(7) 0.0047(6)
O3 0.0492(8) 0.0285(7) 0.1029(12) 0.0087(6) -0.0057(8) 0.0011(7)
C1 0.0397(10) 0.0354(9) 0.0593(12) -0.0075(7) -0.0049(8) 0.0004(8)
C2 0.0355(9) 0.0396(9) 0.0395(9) -0.0003(7) 0.0046(7) 0.0054(7)
C3 0.0386(9) 0.0292(8) 0.0400(9) 0.0040(7) 0.0113(7) 0.0051(7)
C4 0.0324(8) 0.0261(7) 0.0344(8) 0.0009(6) 0.0105(6) 0.0024(6)
C5 0.0317(8) 0.0266(8) 0.0403(9) -0.0008(6) 0.0072(7) 0.0011(7)
C6 0.0349(9) 0.0251(8) 0.0421(9) -0.0004(6) 0.0091(7) 0.0006(7)
C7 0.0420(10) 0.0496(11) 0.0555(12) 0.0018(8) -0.0059(9) 0.0090(9)
C8 0.0375(11) 0.0660(14) 0.0808(16) 0.0043(9) 0.0022(10) -0.0005(11)
C9 0.0375(9) 0.0255(8) 0.0482(10) 0.0001(7) 0.0112(8) -0.0016(7)
C10 0.0386(10) 0.0300(9) 0.0593(11) 0.0029(7) 0.0064(8) 0.0006(8)
C11 0.0334(9) 0.0291(8) 0.0476(10) 0.0020(6) 0.0021(7) 0.0004(7)
C12 0.0350(10) 0.0503(11) 0.0615(12) -0.0035(8) 0.0063(8) -0.0040(9)
C13 0.0650(15) 0.0823(18) 0.0907(19) -0.0356(13) 0.0180(13) -0.0154(14)
C14 0.0713(17) 0.122(2) 0.0717(17) -0.0306(15) 0.0344(13) -0.0326(16)
C15 0.0595(13) 0.0493(11) 0.0468(11) 0.0068(9) 0.0029(9) 0.0032(9)

loop_
_atom_type_symbol
_atom_type_description
_atom_type_scat_dispersion_real
_atom_type_scat_dispersion_imag
_atom_type_scat_source
C C 0.0033 0.0016 'International Tables Vol C Tables 4.2.6.8 and 6.1.1.4'
H H 0.0000 0.0000 'International Tables Vol C Tables 4.2.6.8 and 6.1.1.4'
N N 0.0061 0.0033 'International Tables Vol C Tables 4.2.6.8 and 6.1.1.4'
O O 0.0106 0.0060 'International Tables Vol C Tables 4.2.6.8 and 6.1.1.4'

loop_
_geom_angle_atom_site_label_1
_geom_angle_atom_site_label_2
_geom_angle_atom_site_label_3
_geom_angle
C1 N1 C5 118.60(14)
C6 N2 C11 108.73(13)
C10 N3 C6 109.15(14)
C10 N3 H3 125.4
C6 N3 H3 125.4
C9 O1 H1 109.5
N1 C1 C2 124.36(16)
N1 C1 H1A 117.8
C2 C1 H1A 117.8
C3 C2 C1 116.18(15)
C3 C2 C7 122.83(16)
C1 C2 C7 120.99(16)
C2 C3 C4 122.28(15)
C2 C3 H3A 118.9
C4 C3 H3A 118.9
C3 C4 C5 116.13(14)
C3 C4 C9 114.27(14)
C5 C4 C9 129.60(14)
N1 C5 C4 122.43(15)
N1 C5 C6 110.34(13)
C4 C5 C6 127.23(14)
N2 C6 N3 113.84(14)
N2 C6 C5 126.50(14)
N3 C6 C5 119.66(14)
C2 C7 C8 113.25(16)
C2 C7 H7A 108.9
C8 C7 H7A 108.9
C2 C7 H7B 108.9
C8 C7 H7B 108.9
H7A C7 H7B 107.7
C7 C8 H8A 109.5
C7 C8 H8B 109.5
H8A C8 H8B 109.5
C7 C8 H8C 109.5
H8A C8 H8C 109.5
H8B C8 H8C 109.5
O2 C9 O1 120.50(15)
O2 C9 C4 118.47(15)
O1 C9 C4 121.02(13)
O3 C10 N3 127.14(17)
O3 C10 C11 127.32(16)
N3 C10 C11 105.54(13)
N2 C11 C15 109.74(14)
N2 C11 C10 102.72(13)
C15 C11 C10 108.85(15)
N2 C11 C12 111.34(14)
C15 C11 C12 113.15(15)
C10 C11 C12 110.51(14)
C14 C12 C13 109.8(2)
C14 C12 C11 112.33(16)
C13 C12 C11 112.79(17)
C14 C12 H12 107.2
C13 C12 H12 107.2
C11 C12 H12 107.2
C12 C13 H13A 109.5
C12 C13 H13B 109.5
H13A C13 H13B 109.5
C12 C13 H13C 109.5
H13A C13 H13C 109.5
H13B C13 H13C 109.5
C12 C14 H14A 109.5
C12 C14 H14B 109.5
H14A C14 H14B 109.5
C12 C14 H14C 109.5
H14A C14 H14C 109.5
H14B C14 H14C 109.5
C11 C15 H15A 109.5
C11 C15 H15B 109.5
H15A C15 H15B 109.5
C11 C15 H15C 109.5
H15A C15 H15C 109.5
H15B C15 H15C 109.5

loop_
_geom_bond_atom_site_label_1
_geom_bond_atom_site_label_2
_geom_bond_distance
N1 C1 1.329(2)
N1 C5 1.342(2)
N2 C6 1.282(2)
N2 C11 1.472(2)
N3 C10 1.370(2)
N3 C6 1.379(2)
N3 H3 0.8600
O1 C9 1.298(2)
O1 H1 0.8200
O2 C9 1.2118(19)
O3 C10 1.209(2)
C1 C2 1.387(2)
C1 H1A 0.9300
C2 C3 1.378(2)
C2 C7 1.503(2)
C3 C4 1.395(2)
C3 H3A 0.9300
C4 C5 1.412(2)
C4 C9 1.527(2)
C5 C6 1.477(2)
C7 C8 1.515(3)
C7 H7A 0.9700
C7 H7B 0.9700
C8 H8A 0.9600
C8 H8B 0.9600
C8 H8C 0.9600
C10 C11 1.536(2)
C11 C15 1.524(3)
C11 C12 1.543(3)
C12 C14 1.518(3)
C12 C13 1.519(3)
C12 H12 0.9800
C13 H13A 0.9600
C13 H13B 0.9600
C13 H13C 0.9600
C14 H14A 0.9600
C14 H14B 0.9600
C14 H14C 0.9600
C15 H15A 0.9600
C15 H15B 0.9600
C15 H15C 0.9600

loop_
_geom_hbond_atom_site_label_D
_geom_hbond_atom_site_label_H
_geom_hbond_atom_site_label_A
_geom_hbond_site_symmetry_A
_geom_hbond_distance_DH
_geom_hbond_distance_HA
_geom_hbond_distance_DA
_geom_hbond_angle_DHA
O1 H1 N2 . 0.82 1.68 2.4984(18) 177.9
N3 H3 O2 2_655 0.86 2.10 2.9330(19) 161.5

loop_
_cod_related_entry_id
_cod_related_entry_database
_cod_related_entry_code
1 ChemSpider 49447
